data_4323137
loop_
_publ_author_name
'F. Albert Cotton'
'Evgeny V. Dikarev'
'Santiago Herrero'

_publ_section_title
;
 Mixed Chloride/Amine Complexes of Dimolybdenum(II). 1. Preparation,
 Characterization, and Crystal Structure of Mo2Cl4(NHEt2)4: A
 Quadruply-Bonded Dimolybdenum Compound with Diethylamine Ligands
;
_journal_name_full 'Inorganic Chemistry'
_journal_page_first 5862
_journal_page_last 5868
_journal_paper_doi 10.1021/ic980702d
_journal_volume 37
_journal_year 1998
_chemical_compound_source synthesized
_chemical_formula_analytical 'not measured'
_chemical_formula_moiety 'Mo2 Cl4 (N H (C2 H5)2 )4'
_chemical_formula_structural 1,3,6,8-Mo2Cl4(NHEt2)4
_chemical_formula_sum 'C16 H44 Cl4 Mo2 N4'
_chemical_formula_weight 626.23
_chemical_melting_point ?
_chemical_name_systematic
; 
 Bis(trans-dichloro-bis(diethylamine))-di-molybdenum(II)
;
_space_group_IT_number 15
_symmetry_cell_setting monoclinic
_symmetry_space_group_name_Hall '-C 2yc'
_symmetry_space_group_name_H-M 'C 1 2/c 1'
_atom_sites_solution_hydrogens geom
_atom_sites_solution_primary direct
_atom_sites_solution_secondary difmap
_audit_creation_method SHELXL
_cell_angle_alpha 90.00
_cell_angle_beta 118.72(2)
_cell_angle_gamma 90.00
_cell_formula_units_Z 4
_cell_length_a 20.846(1)
_cell_length_b 7.044(1)
_cell_length_c 19.868(3)
_cell_measurement_reflns_used 243
_cell_measurement_temperature 213(2)
_cell_measurement_theta_max 20.8
_cell_measurement_theta_min 8.0
_cell_volume 2558.5(7)
_computing_cell_refinement 'MADNES (Enraf-Nonius, 1989)'
_computing_data_collection 'MADNES (Enraf-Nonius, 1989)'
_computing_data_reduction 'PROCOR (Kabsch, 1988)'
_computing_molecular_graphics 'SHELXTL V.5 (Siemens, 1994)'
_computing_publication_material CIFTAB
_computing_structure_refinement 'SHELXL-93 (Sheldrick, 1993)'
_computing_structure_solution 'SHELXTL V.5 (Siemens, 1994)'
_diffrn_ambient_temperature 213(2)
_diffrn_measurement_device 'Nonius FAST area detector'
_diffrn_measurement_method 'Ellipsoid-mask fitting'
_diffrn_radiation_monochromator graphite
_diffrn_radiation_source 'fine-focus sealed tube'
_diffrn_radiation_type MoK\a
_diffrn_radiation_wavelength 0.71073
_diffrn_reflns_av_R_equivalents 0.0688
_diffrn_reflns_av_sigmaI/netI 0.0414
_diffrn_reflns_limit_h_max 22
_diffrn_reflns_limit_h_min -22
_diffrn_reflns_limit_k_max 7
_diffrn_reflns_limit_k_min -7
_diffrn_reflns_limit_l_max 19
_diffrn_reflns_limit_l_min -21
_diffrn_reflns_number 4794
_diffrn_reflns_theta_max 22.54
_diffrn_reflns_theta_min 3.10
_diffrn_standards_number 'none (area detector data)'
_exptl_absorpt_coefficient_mu 1.407
_exptl_absorpt_correction_type none
_exptl_crystal_colour red-brown
_exptl_crystal_density_diffrn 1.626
_exptl_crystal_density_meas ?
_exptl_crystal_density_method none
_exptl_crystal_description block-shaped
_exptl_crystal_F_000 1280
_exptl_crystal_size_max 0.35
_exptl_crystal_size_mid 0.18
_exptl_crystal_size_min 0.10
_refine_diff_density_max 1.043
_refine_diff_density_min -0.606
_refine_diff_density_rms 0.110
_refine_ls_extinction_coef noref
_refine_ls_extinction_method none
_refine_ls_goodness_of_fit_all 1.111
_refine_ls_goodness_of_fit_obs 1.105
_refine_ls_hydrogen_treatment allref
_refine_ls_matrix_type full
_refine_ls_number_parameters 184
_refine_ls_number_reflns 1670
_refine_ls_number_restraints 0
_refine_ls_restrained_S_all 1.114
_refine_ls_restrained_S_obs 1.105
_refine_ls_R_factor_all 0.0319
_refine_ls_R_factor_obs 0.0298
_refine_ls_shift/esd_max 0.000
_refine_ls_shift/esd_mean 0.000
_refine_ls_structure_factor_coef Fsqd
_refine_ls_weighting_details 'w=1/[\s^2^(Fo^2^)+(0.0311P)^2^+7.1527P] where P=(Fo^2^+2Fc^2^)/3'
_refine_ls_weighting_scheme calc
_refine_ls_wR_factor_all 0.0706
_refine_ls_wR_factor_obs 0.0676
_reflns_number_observed 1568
_reflns_number_total 1671
_reflns_observed_criterion >2sigma(I)
_cod_data_source_file ic980702d_2.cif
_cod_data_source_block Mo2Cl4(NHEt2)4
_cod_depositor_comments
;
The following automatic conversions were performed:

'_chemical_melting_point' value 'not measured' was changed to '?' -
the value is undefined or not given.

Automatic conversion script
Id: cif_fix_values 1673 2011-04-08 12:14:43Z adriana 

The following automatic conversions were performed:

'_exptl_crystal_density_meas' value 'not measured' was changed to '?'
- the value is perceived as not measured.

Automatic conversion script
Id: cif_fix_values 3008 2015-01-20 13:52:24Z robertas 

The following automatic conversions were performed:

'_refine_ls_weighting_scheme' value 'calc
w=1/[\s^2^(Fo^2^)+(0.0311P)^2^+7.1527P] where P=(Fo^2^+2Fc^2^)/3' was
changed to 'calc'. New tag '_refine_ls_weighting_details' was
created. The value of the new tag was set to
'w=1/[\s^2^(Fo^2^)+(0.0311P)^2^+7.1527P] where P=(Fo^2^+2Fc^2^)/3'.

Automatic conversion script
Id: cif_fix_values 3143 2015-03-26 13:38:13Z robertas 
;
_cod_original_cell_volume 2558.5(5)
_cod_database_code 4323137

loop_
_symmetry_equiv_pos_as_xyz
'x, y, z'
'-x, y, -z+1/2'
'x+1/2, y+1/2, z'
'-x+1/2, y+1/2, -z+1/2'
'-x, -y, -z'
'x, -y, z-1/2'
'-x+1/2, -y+1/2, -z'
'x+1/2, -y+1/2, z-1/2'

loop_
_atom_site_aniso_label
_atom_site_aniso_U_11
_atom_site_aniso_U_22
_atom_site_aniso_U_33
_atom_site_aniso_U_23
_atom_site_aniso_U_13
_atom_site_aniso_U_12
Mo1 0.0132(2) 0.0129(2) 0.0141(2) 0.00030(10) 0.0076(2) 0.00059(10)
Cl1 0.0242(5) 0.0188(5) 0.0293(5) 0.0002(4) 0.0149(4) 0.0064(3)
Cl2 0.0210(4) 0.0189(5) 0.0265(5) 0.0058(4) 0.0113(4) 0.0049(3)
N1 0.0164(14) 0.0165(15) 0.020(2) 0.0011(12) 0.0116(12) 0.0006(12)
N2 0.0192(15) 0.019(2) 0.0151(15) -0.0048(12) 0.0073(12) -0.0012(12)
C1 0.019(2) 0.026(2) 0.029(2) 0.002(2) 0.014(2) 0.000(2)
C2 0.026(2) 0.039(3) 0.053(3) 0.004(2) 0.019(2) -0.007(2)
C3 0.027(2) 0.032(2) 0.025(2) 0.006(2) 0.016(2) 0.001(2)
C4 0.053(3) 0.040(3) 0.031(2) 0.004(2) 0.028(2) 0.002(2)
C5 0.018(2) 0.027(2) 0.026(2) -0.004(2) 0.0060(15) -0.001(2)
C6 0.029(2) 0.034(3) 0.047(3) -0.007(2) 0.010(2) -0.006(2)
C7 0.034(2) 0.026(2) 0.018(2) -0.007(2) 0.010(2) -0.003(2)
C8 0.074(3) 0.036(3) 0.032(2) -0.001(2) 0.030(2) -0.003(3)

loop_
_atom_site_label
_atom_site_type_symbol
_atom_site_fract_x
_atom_site_fract_y
_atom_site_fract_z
_atom_site_U_iso_or_equiv
_atom_site_thermal_displace_type
_atom_site_occupancy
_atom_site_calc_flag
_atom_site_refinement_flags
_atom_site_disorder_group
Mo1 Mo -0.002108(13) 0.26285(4) 0.195294(15) 0.0130(2) Uani 1 d . .
Cl1 Cl 0.07833(4) -0.00374(12) 0.20913(5) 0.0233(2) Uani 1 d . .
Cl2 Cl -0.08408(4) 0.52927(12) 0.13185(5) 0.0222(2) Uani 1 d . .
N1 N 0.08391(14) 0.4759(4) 0.2040(2) 0.0165(6) Uani 1 d . .
H1 H 0.0726(20) 0.5612(59) 0.2182(22) 0.020 Uiso 1 d . .
N2 N -0.09195(15) 0.0503(4) 0.1223(2) 0.0181(6) Uani 1 d . .
H2 H -0.0786(20) -0.0493(60) 0.1470(22) 0.022 Uiso 1 d . .
C1 C 0.1624(2) 0.4335(6) 0.2577(2) 0.0236(8) Uani 1 d . .
H1A H 0.1719(21) 0.3179(69) 0.2405(23) 0.028 Uiso 1 d . .
H1B H 0.1680(19) 0.4218(56) 0.3085(23) 0.028 Uiso 1 d . .
C2 C 0.2164(2) 0.5835(7) 0.2621(3) 0.0389(10) Uani 1 d . .
H2A H 0.2208(26) 0.5901(80) 0.2195(29) 0.058 Uiso 1 d . .
H2B H 0.2617(29) 0.5464(73) 0.3016(29) 0.058 Uiso 1 d . .
H2C H 0.2017(29) 0.7124(80) 0.2670(32) 0.058 Uiso 1 d . .
C3 C 0.0727(2) 0.5281(6) 0.1257(2) 0.0265(8) Uani 1 d . .
H3A H 0.0997(21) 0.6431(66) 0.1312(22) 0.032 Uiso 1 d . .
H3B H 0.0227(23) 0.5702(58) 0.0917(23) 0.032 Uiso 1 d . .
C4 C 0.0899(3) 0.3691(7) 0.0868(3) 0.0382(10) Uani 1 d . .
H4A H 0.0797(25) 0.4025(76) 0.0399(30) 0.057 Uiso 1 d . .
H4B H 0.0633(31) 0.2532(73) 0.0826(33) 0.057 Uiso 1 d . .
H4C H 0.1369(30) 0.3226(83) 0.1127(30) 0.057 Uiso 1 d . .
C5 C -0.1686(2) 0.1045(6) 0.1024(2) 0.0252(8) Uani 1 d . .
H5A H -0.1793(23) 0.2268(58) 0.0723(25) 0.030 Uiso 1 d . .
H5B H -0.1685(19) 0.1262(59) 0.1524(23) 0.030 Uiso 1 d . .
C6 C -0.2248(2) -0.0507(7) 0.0619(3) 0.0401(10) Uani 1 d . .
H6A H -0.2341(26) -0.0547(85) 0.0077(30) 0.060 Uiso 1 d . .
H6B H -0.2697(30) -0.0188(74) 0.0621(27) 0.060 Uiso 1 d . .
H6C H -0.2079(27) -0.1677(93) 0.0878(30) 0.060 Uiso 1 d . .
C7 C -0.0860(2) -0.0149(6) 0.0534(2) 0.0269(8) Uani 1 d . .
H7A H -0.1179(22) -0.1159(65) 0.0338(23) 0.032 Uiso 1 d . .
H7B H -0.0339(22) -0.0577(59) 0.0708(22) 0.032 Uiso 1 d . .
C8 C -0.1082(3) 0.1340(7) -0.0079(3) 0.0456(12) Uani 1 d . .
H8A H -0.0989(29) 0.0985(82) -0.0482(32) 0.068 Uiso 1 d . .
H8B H -0.0850(33) 0.2508(80) 0.0077(36) 0.068 Uiso 1 d . .
H8C H -0.1516(32) 0.1496(94) -0.0282(32) 0.068 Uiso 1 d . .

loop_
_atom_type_symbol
_atom_type_description
_atom_type_scat_dispersion_real
_atom_type_scat_dispersion_imag
_atom_type_scat_source
C C 0.0033 0.0016 'International Tables Vol C Tables 4.2.6.8 and 6.1.1.4'
H H 0.0000 0.0000 'International Tables Vol C Tables 4.2.6.8 and 6.1.1.4'
N N 0.0061 0.0033 'International Tables Vol C Tables 4.2.6.8 and 6.1.1.4'
Cl Cl 0.1484 0.1585 'International Tables Vol C Tables 4.2.6.8 and 6.1.1.4'
Mo Mo -1.6832 0.6857 'International Tables Vol C Tables 4.2.6.8 and 6.1.1.4'

loop_
_geom_angle_atom_site_label_1
_geom_angle_atom_site_label_2
_geom_angle_atom_site_label_3
_geom_angle
_geom_angle_site_symmetry_1
_geom_angle_site_symmetry_3
_geom_angle_publ_flag
Mo1 Mo1 N1 106.07(7) 2 . y
Mo1 Mo1 N2 105.42(7) 2 . y
N1 Mo1 N2 148.51(10) . . y
Mo1 Mo1 Cl2 101.66(3) 2 . y
N1 Mo1 Cl2 82.13(8) . . y
N2 Mo1 Cl2 91.09(8) . . y
Mo1 Mo1 Cl1 101.27(3) 2 . y
N1 Mo1 Cl1 91.45(8) . . y
N2 Mo1 Cl1 82.94(8) . . y
Cl2 Mo1 Cl1 157.08(3) . . y
C1 N1 C3 111.2(3) . . n
C1 N1 Mo1 118.3(2) . . n
C3 N1 Mo1 110.9(2) . . n
C1 N1 H1 109.1(30) . . n
C3 N1 H1 105.8(30) . . n
Mo1 N1 H1 100.3(29) . . n
C5 N2 C7 112.4(3) . . n
C5 N2 Mo1 116.4(2) . . n
C7 N2 Mo1 112.1(2) . . n
C5 N2 H2 112.8(26) . . n
C7 N2 H2 97.4(26) . . n
Mo1 N2 H2 103.9(26) . . n
N1 C1 C2 115.5(3) . . n
N1 C1 H1A 105.3(24) . . n
C2 C1 H1A 110.1(24) . . n
N1 C1 H1B 107.9(21) . . n
C2 C1 H1B 106.7(23) . . n
H1A C1 H1B 111.5(34) . . n
C1 C2 H2A 113.1(34) . . n
C1 C2 H2B 106.1(32) . . n
H2A C2 H2B 106.7(43) . . n
C1 C2 H2C 113.1(31) . . n
H2A C2 H2C 103.1(51) . . n
H2B C2 H2C 114.6(47) . . n
C4 C3 N1 113.2(3) . . n
C4 C3 H3A 114.5(23) . . n
N1 C3 H3A 107.3(23) . . n
C4 C3 H3B 108.1(23) . . n
N1 C3 H3B 112.0(23) . . n
H3A C3 H3B 101.2(33) . . n
C3 C4 H4A 110.4(34) . . n
C3 C4 H4B 113.9(32) . . n
H4A C4 H4B 107.3(48) . . n
C3 C4 H4C 115.6(33) . . n
H4A C4 H4C 109.6(44) . . n
H4B C4 H4C 99.2(48) . . n
N2 C5 C6 114.1(3) . . n
N2 C5 H5A 106.1(24) . . n
C6 C5 H5A 113.9(23) . . n
N2 C5 H5B 106.4(21) . . n
C6 C5 H5B 105.5(22) . . n
H5A C5 H5B 110.5(33) . . n
C5 C6 H6A 107.0(33) . . n
C5 C6 H6B 109.4(31) . . n
H6A C6 H6B 109.1(39) . . n
C5 C6 H6C 110.3(32) . . n
H6A C6 H6C 113.1(46) . . n
H6B C6 H6C 108.0(41) . . n
C8 C7 N2 113.4(3) . . n
C8 C7 H7A 108.5(25) . . n
N2 C7 H7A 105.2(25) . . n
C8 C7 H7B 110.3(22) . . n
N2 C7 H7B 108.8(21) . . n
H7A C7 H7B 110.5(35) . . n
C7 C8 H8A 113.2(35) . . n
C7 C8 H8B 116.1(38) . . n
H8A C8 H8B 103.4(50) . . n
C7 C8 H8C 109.7(45) . . n
H8A C8 H8C 104.7(52) . . n
H8B C8 H8C 109.0(61) . . n

loop_
_geom_bond_atom_site_label_1
_geom_bond_atom_site_label_2
_geom_bond_distance
_geom_bond_site_symmetry_2
_geom_bond_publ_flag
Mo1 Mo1 2.1330(6) 2 y
Mo1 N1 2.280(3) . y
Mo1 N2 2.289(3) . y
Mo1 Cl2 2.4415(9) . y
Mo1 Cl1 2.4436(9) . y
N1 C1 1.492(4) . n
N1 C3 1.503(5) . n
N1 H1 0.75(4) . n
N2 C5 1.500(4) . n
N2 C7 1.505(4) . n
N2 H2 0.82(4) . n
C1 C2 1.515(5) . n
C1 H1A 0.94(5) . n
C1 H1B 0.96(4) . n
C2 H2A 0.90(5) . n
C2 H2B 0.93(5) . n
C2 H2C 0.98(6) . n
C3 C4 1.499(6) . n
C3 H3A 0.96(5) . n
C3 H3B 0.98(4) . n
C4 H4A 0.88(5) . n
C4 H4B 0.97(5) . n
C4 H4C 0.92(6) . n
C5 C6 1.520(6) . n
C5 H5A 1.01(4) . n
C5 H5B 1.00(4) . n
C6 H6A 1.00(5) . n
C6 H6B 0.96(6) . n
C6 H6C 0.95(6) . n
C7 C8 1.501(6) . n
C7 H7A 0.92(5) . n
C7 H7B 1.01(4) . n
C8 H8A 0.94(6) . n
C8 H8B 0.93(6) . n
C8 H8C 0.80(6) . n

loop_
_geom_torsion_atom_site_label_1
_geom_torsion_atom_site_label_2
_geom_torsion_atom_site_label_3
_geom_torsion_atom_site_label_4
_geom_torsion
_geom_torsion_site_symmetry_1
_geom_torsion_site_symmetry_2
_geom_torsion_site_symmetry_3
_geom_torsion_site_symmetry_4
_geom_torsion_publ_flag
Cl1 Mo1 Mo1 N2 8.88(8) . . 2 2 n
Cl2 Mo1 Mo1 N1 8.47(8) . . 2 2 n
N1 Mo1 Mo1 Cl2 8.47(8) . . 2 2 n
N2 Mo1 Mo1 Cl1 8.88(8) . . 2 2 n
